data_7207418
loop_
_publ_author_name
'Konidaris, Konstantis F.'
'Morrison, Christine N.'
'Servetas, John G.'
'Haukka, Matti'
'Lan, Yanhua'
'Powell, Annie K.'
'Plakatouras, John C.'
'Kostakis, George E.'

_publ_section_title
;
 Supramolecular assemblies involving metal--organic ring interactions:
 heterometallic Cu(ii)--Ln(iii) two-dimensional coordination polymers
;
_journal_issue 5
_journal_name_full CrystEngComm
_journal_page_first 1842
_journal_paper_doi 10.1039/c2ce06180e
_journal_volume 14
_journal_year 2012
_chemical_formula_moiety '2(C21 H36 Cu3 La2 N6 O27), 11(H2 O)'
_chemical_formula_sum 'C42 H94 Cu6 La4 N12 O65'
_chemical_formula_weight 2744.17
_chemical_name_systematic
;
?
;
_space_group_IT_number 2
_symmetry_cell_setting triclinic
_symmetry_space_group_name_Hall '-P 1'
_symmetry_space_group_name_H-M 'P -1'
_atom_sites_solution_hydrogens geom
_atom_sites_solution_primary direct
_atom_sites_solution_secondary difmap
_audit_creation_method SHELXL-97
_cell_angle_alpha 73.80(3)
_cell_angle_beta 72.74(3)
_cell_angle_gamma 79.37(3)
_cell_formula_units_Z 1
_cell_length_a 11.291(2)
_cell_length_b 13.235(3)
_cell_length_c 15.436(3)
_cell_measurement_reflns_used 35412
_cell_measurement_temperature 105(2)
_cell_measurement_theta_max 27.48
_cell_measurement_theta_min 1.00
_cell_volume 2102.3(9)
_computing_cell_refinement 'Denzo/Scalepack (Otwinowski & Minor, 1997)'
_computing_data_collection 'Collect (Nonius BV, 1997-2000)'
_computing_data_reduction 'Denzo/Scalepack (Otwinowski & Minor, 1997)'
_computing_molecular_graphics 'Diamond v.3.1b (Crystal Impact GbR, 2006)'
_computing_publication_material 'SHELXL-97 (Sheldrick, 1997)'
_computing_structure_refinement 'SHELXL-97 (Sheldrick, 1997)'
_computing_structure_solution 'SHELXS-97 (Sheldrick, 1997)'
_diffrn_ambient_temperature 105(2)
_diffrn_detector_area_resol_mean 9
_diffrn_measured_fraction_theta_full 0.999
_diffrn_measured_fraction_theta_max 0.999
_diffrn_measurement_device '95mm CCD camera on \k-goniostat'
_diffrn_measurement_device_type 'Nonius KappaCCD'
_diffrn_measurement_method '\f scans and \w scans with \k offset'
_diffrn_radiation_monochromator 'horizontally mounted graphite crystal'
_diffrn_radiation_source 'fine-focus sealed tube'
_diffrn_radiation_type MoK\a
_diffrn_radiation_wavelength 0.71073
_diffrn_reflns_av_R_equivalents 0.0660
_diffrn_reflns_av_sigmaI/netI 0.0332
_diffrn_reflns_limit_h_max 13
_diffrn_reflns_limit_h_min -13
_diffrn_reflns_limit_k_max 15
_diffrn_reflns_limit_k_min -15
_diffrn_reflns_limit_l_max 18
_diffrn_reflns_limit_l_min -18
_diffrn_reflns_number 7436
_diffrn_reflns_theta_full 25.00
_diffrn_reflns_theta_max 25.00
_diffrn_reflns_theta_min 1.88
_exptl_absorpt_coefficient_mu 3.595
_exptl_absorpt_correction_T_max 0.6997
_exptl_absorpt_correction_T_min 0.5065
_exptl_absorpt_correction_type multi-scan
_exptl_absorpt_process_details 'SADABS v.2.10 (Sheldrick, 2003)'
_exptl_crystal_colour plate
_exptl_crystal_density_diffrn 2.168
_exptl_crystal_density_method 'not measured'
_exptl_crystal_description purple
_exptl_crystal_F_000 1352
_exptl_crystal_size_max 0.22
_exptl_crystal_size_mid 0.21
_exptl_crystal_size_min 0.11
_refine_diff_density_max 2.249
_refine_diff_density_min -1.262
_refine_diff_density_rms 0.215
_refine_ls_extinction_method none
_refine_ls_goodness_of_fit_ref 1.116
_refine_ls_hydrogen_treatment constr
_refine_ls_matrix_type full
_refine_ls_number_parameters 595
_refine_ls_number_reflns 7436
_refine_ls_number_restraints 0
_refine_ls_restrained_S_all 1.116
_refine_ls_R_factor_all 0.0610
_refine_ls_R_factor_gt 0.0517
_refine_ls_shift/su_max 0.000
_refine_ls_shift/su_mean 0.000
_refine_ls_structure_factor_coef Fsqd
_refine_ls_weighting_details 'calc w=1/[\s^2^(Fo^2^)+(0.0595P)^2^+45.7688P] where P=(Fo^2^+2Fc^2^)/3'
_refine_ls_weighting_scheme calc
_refine_ls_wR_factor_gt 0.1474
_refine_ls_wR_factor_ref 0.1559
_reflns_number_gt 6485
_reflns_number_total 7436
_reflns_threshold_expression >2sigma(I)
_cod_data_source_file c2ce06180e.txt
_cod_data_source_block 1
_cod_original_cell_volume 2102.3(7)
_cod_database_code 7207418

loop_
_symmetry_equiv_pos_as_xyz
'x, y, z'
'-x, -y, -z'

loop_
_atom_site_label
_atom_site_type_symbol
_atom_site_fract_x
_atom_site_fract_y
_atom_site_fract_z
_atom_site_U_iso_or_equiv
_atom_site_adp_type
_atom_site_occupancy
_atom_site_symmetry_multiplicity
_atom_site_calc_flag
_atom_site_refinement_flags
_atom_site_disorder_assembly
_atom_site_disorder_group
La1 La 0.19297(5) 0.23685(4) 0.94324(4) 0.01227(15) Uani 1 1 d . . .
O1W O 0.3212(7) 0.0849(6) 0.8736(5) 0.0230(16) Uani 1 1 d . . .
H11W H 0.3457 0.1055 0.8153 0.035 Uiso 1 1 d R . .
H21W H 0.3821 0.0396 0.8940 0.035 Uiso 1 1 d R . .
O2W O -0.0201(7) 0.2567(8) 1.0591(5) 0.035(2) Uani 1 1 d . . .
H12W H -0.0164 0.2648 1.1136 0.053 Uiso 1 1 d R . .
H22W H -0.0947 0.2657 1.0594 0.053 Uiso 1 1 d R . .
O3W O 0.2520(7) 0.2968(6) 0.7647(5) 0.0230(16) Uani 1 1 d . . .
H13W H 0.2339 0.2765 0.7243 0.035 Uiso 1 1 d R . .
H23W H 0.3241 0.3120 0.7441 0.035 Uiso 1 1 d R . .
O4W O 0.1330(8) 0.4350(6) 0.8938(5) 0.0288(18) Uani 1 1 d . . .
H14W H 0.1243 0.4781 0.9301 0.043 Uiso 1 1 d R . .
H24W H 0.1271 0.4735 0.8421 0.043 Uiso 1 1 d R . .
La2 La 0.49511(5) 0.26024(4) 1.38100(4) 0.01376(16) Uani 1 1 d . . .
O5W O 0.3050(10) 0.3926(8) 1.4216(8) 0.052(3) Uani 1 1 d . . .
H15W H 0.2380 0.4344 1.3954 0.077 Uiso 1 1 d R . .
H25W H 0.2758 0.3756 1.4833 0.077 Uiso 1 1 d R . .
O6W O 0.7043(7) 0.2811(6) 1.2529(5) 0.0249(17) Uani 1 1 d . . .
H16W H 0.6990 0.3411 1.2102 0.037 Uiso 1 1 d R . .
H26W H 0.7857 0.2591 1.2557 0.037 Uiso 1 1 d R . .
O7W O 0.5603(10) 0.4120(6) 1.4207(8) 0.049(3) Uani 1 1 d . . .
H17W H 0.5723 0.3950 1.4772 0.074 Uiso 1 1 d R . .
H27W H 0.6302 0.4349 1.3871 0.074 Uiso 1 1 d R . .
O8W O 0.4162(7) 0.1980(7) 1.5556(5) 0.0290(18) Uani 1 1 d . . .
H18W H 0.3473 0.1690 1.5647 0.044 Uiso 1 1 d R . .
H28W H 0.4486 0.1637 1.6075 0.044 Uiso 1 1 d R . .
O9W O 0.5605(7) 0.0930(6) 1.3217(5) 0.0246(17) Uani 1 1 d . . .
H19W H 0.5030 0.0669 1.3086 0.037 Uiso 1 1 d R . .
H29W H 0.6201 0.1091 1.2701 0.037 Uiso 1 1 d R . .
Cu1 Cu -0.23967(11) 0.21559(9) 0.76669(8) 0.0137(3) Uani 1 1 d . . .
O1A O -0.1546(7) 0.5074(6) 0.7013(6) 0.0252(17) Uani 1 1 d . . .
O2A O -0.2419(7) 0.3649(6) 0.7107(5) 0.0211(16) Uani 1 1 d . . .
O3A O 0.0369(7) 0.1785(6) 0.8965(5) 0.0206(16) Uani 1 1 d . . .
O4A O -0.2110(7) -0.0862(5) 0.9255(5) 0.0188(15) Uani 1 1 d . . .
O5A O -0.3646(7) 0.1996(6) 0.7088(5) 0.0194(15) Uani 1 1 d . . .
O6A O -0.4787(6) 0.0822(6) 0.7030(5) 0.0163(14) Uani 1 1 d . . .
N1A N -0.1162(8) 0.2346(6) 0.8207(6) 0.0150(17) Uani 1 1 d . . .
N2A N -0.2487(8) 0.0691(6) 0.8246(6) 0.0146(17) Uani 1 1 d . . .
C1A C -0.1651(9) 0.4122(8) 0.7303(7) 0.018(2) Uani 1 1 d . . .
C2A C -0.0847(10) 0.3422(8) 0.7919(8) 0.022(2) Uani 1 1 d . . .
H2A1 H 0.0043 0.3434 0.7572 0.026 Uiso 1 1 calc R . .
H2A2 H -0.0976 0.3698 0.8478 0.026 Uiso 1 1 calc R . .
C3A C -0.0521(9) 0.1609(8) 0.8707(6) 0.014(2) Uani 1 1 d . . .
C4A C -0.0833(9) 0.0477(8) 0.9021(7) 0.015(2) Uani 1 1 d . . .
H4A1 H -0.0973 0.0279 0.9709 0.018 Uiso 1 1 calc R . .
H4A2 H -0.0060 0.0043 0.8769 0.018 Uiso 1 1 calc R . .
C5A C -0.1888(9) 0.0079(8) 0.8827(7) 0.017(2) Uani 1 1 d . . .
C6A C -0.3501(10) 0.0252(8) 0.8079(7) 0.020(2) Uani 1 1 d . . .
H6A1 H -0.4172 0.0088 0.8663 0.024 Uiso 1 1 calc R . .
H6A2 H -0.3169 -0.0409 0.7865 0.024 Uiso 1 1 calc R . .
C7A C -0.4008(9) 0.1075(8) 0.7337(7) 0.017(2) Uani 1 1 d . . .
Cu2 Cu 0.34088(11) 0.58899(9) 1.03306(8) 0.0137(3) Uani 1 1 d . . .
O1B O 0.2777(7) 0.7116(6) 0.9481(5) 0.0192(15) Uani 1 1 d . . .
O2B O 0.2706(7) 0.8871(5) 0.9042(5) 0.0203(16) Uani 1 1 d . . .
O3B O 0.5902(7) 0.7294(6) 1.0931(5) 0.0222(16) Uani 1 1 d . . .
O4B O 0.4740(8) 0.3856(6) 1.2410(6) 0.033(2) Uani 1 1 d . . .
O5B O 0.2434(7) 0.4924(6) 1.0151(5) 0.0219(16) Uani 1 1 d . . .
O6B O 0.2029(8) 0.3232(6) 1.0654(5) 0.0251(17) Uani 1 1 d . . .
N1B N 0.4311(8) 0.6858(6) 1.0522(6) 0.0163(17) Uani 1 1 d . . .
N2B N 0.3945(8) 0.4703(6) 1.1200(6) 0.0173(18) Uani 1 1 d . . .
C1B C 0.3132(9) 0.7986(8) 0.9463(6) 0.015(2) Uani 1 1 d . . .
C2B C 0.4157(10) 0.7935(8) 0.9923(7) 0.016(2) Uani 1 1 d . . .
H2B1 H 0.4947 0.8093 0.9442 0.020 Uiso 1 1 calc R . .
H2B2 H 0.3934 0.8464 1.0305 0.020 Uiso 1 1 calc R . .
C3B C 0.5173(9) 0.6649(7) 1.0991(6) 0.0125(19) Uani 1 1 d . . .
C4B C 0.5287(9) 0.5581(8) 1.1687(7) 0.018(2) Uani 1 1 d . . .
H4B1 H 0.6186 0.5315 1.1557 0.022 Uiso 1 1 calc R . .
H4B2 H 0.5051 0.5730 1.2314 0.022 Uiso 1 1 calc R . .
C5B C 0.4604(10) 0.4673(8) 1.1771(7) 0.018(2) Uani 1 1 d . . .
C6B C 0.3286(10) 0.3793(7) 1.1371(7) 0.016(2) Uani 1 1 d . . .
H6B1 H 0.2733 0.3662 1.2013 0.019 Uiso 1 1 calc R . .
H6B2 H 0.3894 0.3157 1.1314 0.019 Uiso 1 1 calc R . .
C7B C 0.2527(10) 0.3986(8) 1.0683(7) 0.017(2) Uani 1 1 d . . .
Cu3 Cu 0.08550(11) -0.03322(10) 1.39672(8) 0.0166(3) Uani 1 1 d . . .
O1C O -0.0102(7) 0.0656(6) 1.3145(5) 0.0204(15) Uani 1 1 d . . .
O2C O -0.0455(7) 0.2369(6) 1.2481(5) 0.0215(16) Uani 1 1 d . . .
O3C O 0.3124(7) 0.1758(6) 1.3935(5) 0.0212(16) Uani 1 1 d . . .
O4C O 0.3270(7) -0.1815(6) 1.5553(5) 0.0200(15) Uani 1 1 d . . .
O5C O 0.0132(7) -0.1566(6) 1.4011(5) 0.0262(17) Uani 1 1 d . . .
O6C O 0.0106(9) -0.3284(7) 1.4678(6) 0.041(2) Uani 1 1 d . . .
N1C N 0.1627(8) 0.0880(7) 1.3837(6) 0.0187(18) Uani 1 1 d . . .
N2C N 0.1761(8) -0.1288(7) 1.4782(6) 0.0169(18) Uani 1 1 d . . .
C1C C 0.0143(9) 0.1602(9) 1.2917(7) 0.020(2) Uani 1 1 d . . .
C2C C 0.1264(10) 0.1818(8) 1.3173(7) 0.020(2) Uani 1 1 d . . .
H2C1 H 0.1964 0.1973 1.2607 0.024 Uiso 1 1 calc R . .
H2C2 H 0.1039 0.2437 1.3454 0.024 Uiso 1 1 calc R . .
C3C C 0.2553(9) 0.0937(8) 1.4179(7) 0.016(2) Uani 1 1 d . . .
C4C C 0.2948(9) 0.0024(8) 1.4922(7) 0.016(2) Uani 1 1 d . . .
H4C1 H 0.3866 -0.0012 1.4791 0.019 Uiso 1 1 calc R . .
H4C2 H 0.2591 0.0229 1.5525 0.019 Uiso 1 1 calc R . .
C5C C 0.2653(9) -0.1092(8) 1.5082(6) 0.0135(19) Uani 1 1 d . . .
C6C C 0.1529(10) -0.2389(9) 1.4984(7) 0.022(2) Uani 1 1 d . . .
H6C1 H 0.1268 -0.2679 1.5668 0.026 Uiso 1 1 calc R . .
H6C2 H 0.2302 -0.2818 1.4726 0.026 Uiso 1 1 calc R . .
C7C C 0.0507(10) -0.2446(9) 1.4546(7) 0.025(2) Uani 1 1 d . . .
O10W O 0.1781(7) 0.1894(8) 0.6639(6) 0.040(2) Uani 1 1 d . . .
H110 H 0.1515 0.2051 0.6171 0.060 Uiso 1 1 d R . .
H210 H 0.1214 0.1757 0.7132 0.060 Uiso 1 1 d R . .
O11W O 0.8038(7) 0.0238(6) 1.2547(5) 0.0261(17) Uani 1 1 d . . .
H111 H 0.8540 0.0515 1.2707 0.039 Uiso 1 1 d R . .
H211 H 0.8067 0.0443 1.1973 0.039 Uiso 1 1 d R . .
O12W O 0.1357(17) 0.4788(12) 1.5533(12) 0.133(8) Uani 1 1 d . . .
H112 H 0.0655 0.4513 1.5789 0.200 Uiso 1 1 d R . .
H212 H 0.1201 0.5415 1.5209 0.200 Uiso 1 1 d R . .
O13A O 0.4081(15) 0.5968(12) 1.4053(11) 0.026(2) Uani 0.488(13) 1 d P A 1
H13A H 0.3508 0.5607 1.4373 0.039 Uiso 0.488(13) 1 d PR A 1
H13B H 0.3825 0.6431 1.3649 0.039 Uiso 0.488(13) 1 d PR A 1
O13B O 0.5191(14) 0.6326(12) 1.3673(10) 0.026(2) Uani 0.512(13) 1 d P A 2
H13C H 0.5265 0.6751 1.3976 0.039 Uiso 0.512(13) 1 d PR A 2
H13D H 0.5080 0.6694 1.3147 0.039 Uiso 0.512(13) 1 d PR A 2
O14A O 0.0317(13) 0.5591(8) 0.7560(9) 0.052(4) Uani 0.825(17) 1 d P B 3
H14A H -0.0241 0.5548 0.7299 0.078 Uiso 0.825(17) 1 d PR B 3
H14B H -0.0053 0.5880 0.8011 0.078 Uiso 0.825(17) 1 d PR B 3
O14B O 0.151(6) 0.549(4) 0.704(5) 0.052(4) Uani 0.175(17) 1 d P . 4
H14C H 0.1802 0.5964 0.6594 0.078 Uiso 0.175(17) 1 d PR B 4
H14D H 0.1154 0.5003 0.7012 0.078 Uiso 0.175(17) 1 d PR B 4
O15W O 0.7626(17) 0.4987(13) 1.3460(12) 0.036(4) Uani 0.50 1 d P . .
H15A H 0.7555 0.5340 1.2944 0.053 Uiso 0.50 1 d PR . .
H25B H 0.7328 0.5363 1.3866 0.053 Uiso 0.50 1 d PR . .

loop_
_atom_site_aniso_label
_atom_site_aniso_U_11
_atom_site_aniso_U_22
_atom_site_aniso_U_33
_atom_site_aniso_U_23
_atom_site_aniso_U_13
_atom_site_aniso_U_12
La1 0.0145(3) 0.0105(3) 0.0149(3) 0.0000(2) -0.0096(2) -0.0041(2)
O1W 0.024(4) 0.017(4) 0.027(4) -0.006(3) -0.002(3) -0.007(3)
O2W 0.019(4) 0.074(7) 0.019(4) -0.020(4) -0.009(3) -0.001(4)
O3W 0.030(4) 0.023(4) 0.019(4) -0.002(3) -0.008(3) -0.010(3)
O4W 0.051(5) 0.014(4) 0.026(4) -0.004(3) -0.022(4) 0.003(3)
La2 0.0176(3) 0.0112(3) 0.0158(3) -0.0006(2) -0.0109(2) -0.0029(2)
O5W 0.057(6) 0.042(6) 0.075(7) -0.037(5) -0.048(6) 0.031(5)
O6W 0.019(4) 0.037(5) 0.017(4) 0.003(3) -0.007(3) -0.012(3)
O7W 0.079(7) 0.017(4) 0.079(7) -0.006(4) -0.069(6) -0.001(4)
O8W 0.017(4) 0.050(5) 0.015(4) 0.001(3) -0.006(3) -0.004(4)
O9W 0.016(4) 0.029(4) 0.032(4) -0.017(3) 0.001(3) -0.006(3)
Cu1 0.0162(6) 0.0123(6) 0.0148(6) -0.0008(5) -0.0076(5) -0.0046(5)
O1A 0.026(4) 0.014(4) 0.038(5) -0.005(3) -0.013(4) -0.004(3)
O2A 0.019(4) 0.022(4) 0.024(4) -0.002(3) -0.010(3) -0.004(3)
O3A 0.023(4) 0.026(4) 0.021(4) -0.003(3) -0.015(3) -0.011(3)
O4A 0.023(4) 0.014(4) 0.020(4) 0.006(3) -0.011(3) -0.009(3)
O5A 0.018(4) 0.019(4) 0.024(4) -0.003(3) -0.009(3) -0.003(3)
O6A 0.012(3) 0.025(4) 0.016(3) -0.009(3) -0.007(3) -0.001(3)
N1A 0.015(4) 0.012(4) 0.017(4) -0.001(3) -0.005(3) -0.003(3)
N2A 0.017(4) 0.011(4) 0.018(4) -0.002(3) -0.007(3) -0.006(3)
C1A 0.015(5) 0.016(5) 0.023(5) -0.007(4) -0.003(4) -0.001(4)
C2A 0.020(5) 0.023(6) 0.026(6) -0.006(5) -0.008(4) -0.009(4)
C3A 0.014(5) 0.020(5) 0.010(4) -0.001(4) -0.003(4) -0.008(4)
C4A 0.016(5) 0.015(5) 0.016(5) -0.003(4) -0.009(4) -0.001(4)
C5A 0.015(5) 0.025(6) 0.019(5) -0.011(4) -0.010(4) -0.001(4)
C6A 0.018(5) 0.024(6) 0.026(6) -0.009(4) -0.010(4) -0.006(4)
C7A 0.017(5) 0.020(5) 0.017(5) -0.008(4) -0.005(4) -0.005(4)
Cu2 0.0198(6) 0.0119(6) 0.0129(6) 0.0006(4) -0.0101(5) -0.0059(5)
O1B 0.024(4) 0.018(4) 0.020(4) -0.003(3) -0.012(3) -0.007(3)
O2B 0.026(4) 0.008(3) 0.030(4) -0.006(3) -0.009(3) -0.003(3)
O3B 0.019(4) 0.020(4) 0.030(4) 0.004(3) -0.015(3) -0.010(3)
O4B 0.037(5) 0.030(5) 0.036(5) 0.012(4) -0.029(4) -0.011(4)
O5B 0.030(4) 0.015(4) 0.024(4) 0.002(3) -0.017(3) -0.007(3)
O6B 0.040(5) 0.022(4) 0.020(4) -0.007(3) -0.010(3) -0.013(3)
N1B 0.020(4) 0.012(4) 0.018(4) 0.000(3) -0.008(4) -0.004(3)
N2B 0.019(4) 0.013(4) 0.022(4) -0.001(3) -0.010(4) -0.005(3)
C1B 0.019(5) 0.021(5) 0.004(4) -0.005(4) 0.001(4) 0.000(4)
C2B 0.026(6) 0.012(5) 0.013(5) -0.002(4) -0.009(4) -0.004(4)
C3B 0.013(5) 0.013(5) 0.010(4) 0.001(4) 0.000(4) -0.007(4)
C4B 0.015(5) 0.023(5) 0.015(5) 0.001(4) -0.007(4) -0.001(4)
C5B 0.018(5) 0.013(5) 0.019(5) 0.002(4) -0.006(4) -0.003(4)
C6B 0.021(5) 0.011(5) 0.019(5) 0.000(4) -0.010(4) -0.008(4)
C7B 0.026(6) 0.016(5) 0.008(4) -0.002(4) -0.002(4) -0.006(4)
Cu3 0.0133(6) 0.0224(7) 0.0177(6) -0.0032(5) -0.0089(5) -0.0050(5)
O1C 0.020(4) 0.022(4) 0.023(4) -0.002(3) -0.012(3) -0.004(3)
O2C 0.016(4) 0.030(4) 0.020(4) -0.002(3) -0.014(3) 0.004(3)
O3C 0.017(4) 0.020(4) 0.029(4) -0.001(3) -0.013(3) -0.006(3)
O4C 0.017(4) 0.020(4) 0.025(4) -0.001(3) -0.015(3) 0.001(3)
O5C 0.027(4) 0.037(5) 0.021(4) -0.004(3) -0.011(3) -0.015(4)
O6C 0.055(6) 0.037(5) 0.041(5) -0.010(4) -0.017(4) -0.026(5)
N1C 0.016(4) 0.023(5) 0.018(4) 0.002(4) -0.010(4) -0.005(4)
N2C 0.021(5) 0.016(4) 0.017(4) -0.002(3) -0.009(4) -0.005(3)
C1C 0.011(5) 0.034(6) 0.014(5) -0.011(4) -0.004(4) 0.005(4)
C2C 0.018(5) 0.020(5) 0.025(6) -0.002(4) -0.016(4) 0.003(4)
C3C 0.012(5) 0.020(5) 0.017(5) -0.004(4) -0.004(4) -0.001(4)
C4C 0.014(5) 0.017(5) 0.018(5) -0.001(4) -0.010(4) -0.001(4)
C5C 0.011(5) 0.020(5) 0.011(4) -0.005(4) -0.002(4) -0.003(4)
C6C 0.023(6) 0.024(6) 0.018(5) 0.002(4) -0.005(4) -0.011(4)
C7C 0.024(6) 0.037(7) 0.017(5) 0.000(5) -0.005(4) -0.017(5)
O10W 0.019(4) 0.080(7) 0.034(5) -0.036(5) -0.005(4) -0.009(4)
O11W 0.021(4) 0.038(5) 0.026(4) -0.015(4) -0.009(3) -0.004(3)
O12W 0.134(15) 0.067(10) 0.117(13) -0.010(9) 0.067(12) 0.005(10)
O13A 0.032(6) 0.024(6) 0.021(5) 0.002(4) -0.013(5) -0.001(5)
O13B 0.032(6) 0.024(6) 0.021(5) 0.002(4) -0.013(5) -0.001(5)
O14A 0.072(9) 0.025(5) 0.077(9) 0.020(5) -0.065(8) -0.021(6)
O14B 0.072(9) 0.025(5) 0.077(9) 0.020(5) -0.065(8) -0.021(6)
O15W 0.039(10) 0.024(9) 0.038(10) -0.005(7) -0.005(8) -0.002(8)

loop_
_atom_type_symbol
_atom_type_description
_atom_type_scat_dispersion_real
_atom_type_scat_dispersion_imag
_atom_type_scat_source
C C 0.0033 0.0016 'International Tables Vol C Tables 4.2.6.8 and 6.1.1.4'
H H 0.0000 0.0000 'International Tables Vol C Tables 4.2.6.8 and 6.1.1.4'
N N 0.0061 0.0033 'International Tables Vol C Tables 4.2.6.8 and 6.1.1.4'
O O 0.0106 0.0060 'International Tables Vol C Tables 4.2.6.8 and 6.1.1.4'
Cu Cu 0.3201 1.2651 'International Tables Vol C Tables 4.2.6.8 and 6.1.1.4'
La La -0.2871 2.4523 'International Tables Vol C Tables 4.2.6.8 and 6.1.1.4'

loop_
_geom_angle_atom_site_label_1
_geom_angle_atom_site_label_2
_geom_angle_atom_site_label_3
_geom_angle
_geom_angle_site_symmetry_1
_geom_angle_site_symmetry_3
O3A La1 O3B 147.4(3) . 2_667
O3A La1 O4A 97.8(2) . 2_557
O3B La1 O4A 93.9(2) 2_667 2_557
O3A La1 O6B 138.1(3) . .
O3B La1 O6B 74.2(3) 2_667 .
O4A La1 O6B 77.3(2) 2_557 .
O3A La1 O4W 98.1(3) . .
O3B La1 O4W 88.9(3) 2_667 .
O4A La1 O4W 145.5(2) 2_557 .
O6B La1 O4W 70.4(2) . .
O3A La1 O1W 79.5(3) . .
O3B La1 O1W 74.9(2) 2_667 .
O4A La1 O1W 73.3(2) 2_557 .
O6B La1 O1W 135.2(3) . .
O4W La1 O1W 139.9(3) . .
O3A La1 O2W 69.6(3) . .
O3B La1 O2W 142.9(3) 2_667 .
O4A La1 O2W 77.8(3) 2_557 .
O6B La1 O2W 68.7(3) . .
O4W La1 O2W 79.4(3) . .
O1W La1 O2W 133.9(3) . .
O3A La1 O3W 75.1(2) . .
O3B La1 O3W 77.4(2) 2_667 .
O4A La1 O3W 143.6(2) 2_557 .
O6B La1 O3W 131.5(2) . .
O4W La1 O3W 70.5(2) . .
O1W La1 O3W 70.2(2) . .
O2W La1 O3W 129.1(2) . .
La1 O1W H11W 110.1 . .
La1 O1W H21W 126.7 . .
H11W O1W H21W 108.3 . .
La1 O2W H12W 113.9 . .
La1 O2W H22W 138.5 . .
H12W O2W H22W 107.0 . .
La1 O3W H13W 131.7 . .
La1 O3W H23W 111.5 . .
H13W O3W H23W 108.1 . .
La1 O4W H14W 122.9 . .
La1 O4W H24W 130.7 . .
H14W O4W H24W 105.9 . .
O4B La2 O4C 133.1(3) . 2_658
O4B La2 O3C 92.8(3) . .
O4C La2 O3C 127.7(2) 2_658 .
O4B La2 O8W 148.3(3) . .
O4C La2 O8W 71.7(2) 2_658 .
O3C La2 O8W 78.9(3) . .
O4B La2 O9W 100.0(3) . .
O4C La2 O9W 78.2(2) 2_658 .
O3C La2 O9W 69.0(2) . .
O8W La2 O9W 105.2(3) . .
O4B La2 O7W 85.0(3) . .
O4C La2 O7W 75.5(3) 2_658 .
O3C La2 O7W 142.9(3) . .
O8W La2 O7W 83.8(3) . .
O9W La2 O7W 147.9(3) . .
O4B La2 O5W 71.7(3) . .
O4C La2 O5W 135.4(3) 2_658 .
O3C La2 O5W 73.7(3) . .
O8W La2 O5W 76.6(3) . .
O9W La2 O5W 141.3(3) . .
O7W La2 O5W 70.5(3) . .
O4B La2 O6W 66.8(3) . .
O4C La2 O6W 68.4(2) 2_658 .
O3C La2 O6W 131.0(2) . .
O8W La2 O6W 139.8(2) . .
O9W La2 O6W 71.4(2) . .
O7W La2 O6W 81.9(3) . .
O5W La2 O6W 131.6(3) . .
La2 O5W H15W 139.8 . .
La2 O5W H25W 106.8 . .
H15W O5W H25W 107.8 . .
La2 O6W H16W 110.6 . .
La2 O6W H26W 131.4 . .
H16W O6W H26W 111.2 . .
La2 O7W H17W 112.8 . .
La2 O7W H27W 117.1 . .
H17W O7W H27W 101.3 . .
La2 O8W H18W 105.3 . .
La2 O8W H28W 138.5 . .
H18W O8W H28W 106.1 . .
La2 O9W H19W 117.5 . .
La2 O9W H29W 105.3 . .
H19W O9W H29W 108.0 . .
N2A Cu1 N1A 96.8(3) . .
N2A Cu1 O2A 176.4(3) . .
N1A Cu1 O2A 85.6(3) . .
N2A Cu1 O5A 84.7(3) . .
N1A Cu1 O5A 178.4(3) . .
O2A Cu1 O5A 93.0(3) . .
C1A O2A Cu1 115.0(6) . .
C3A O3A La1 172.1(7) . .
C5A O4A La1 148.2(6) . 2_557
C7A O5A Cu1 115.1(6) . .
C3A N1A C2A 119.5(8) . .
C3A N1A Cu1 127.3(7) . .
C2A N1A Cu1 112.8(6) . .
C5A N2A C6A 117.2(8) . .
C5A N2A Cu1 128.8(7) . .
C6A N2A Cu1 113.5(6) . .
O1A C1A O2A 124.0(10) . .
O1A C1A C2A 120.0(9) . .
O2A C1A C2A 116.0(9) . .
N1A C2A C1A 110.5(8) . .
N1A C2A H2A1 109.5 . .
C1A C2A H2A1 109.5 . .
N1A C2A H2A2 109.5 . .
C1A C2A H2A2 109.5 . .
H2A1 C2A H2A2 108.1 . .
O3A C3A N1A 123.4(9) . .
O3A C3A C4A 115.9(9) . .
N1A C3A C4A 120.7(8) . .
C3A C4A C5A 125.5(8) . .
C3A C4A H4A1 105.9 . .
C5A C4A H4A1 105.9 . .
C3A C4A H4A2 105.9 . .
C5A C4A H4A2 105.9 . .
H4A1 C4A H4A2 106.3 . .
O4A C5A N2A 124.1(9) . .
O4A C5A C4A 116.1(8) . .
N2A C5A C4A 119.8(9) . .
N2A C6A C7A 107.8(8) . .
N2A C6A H6A1 110.1 . .
C7A C6A H6A1 110.1 . .
N2A C6A H6A2 110.1 . .
C7A C6A H6A2 110.1 . .
H6A1 C6A H6A2 108.5 . .
O6A C7A O5A 124.0(9) . .
O6A C7A C6A 117.9(9) . .
O5A C7A C6A 118.0(8) . .
N2B Cu2 N1B 95.4(3) . .
N2B Cu2 O1B 177.2(3) . .
N1B Cu2 O1B 85.3(3) . .
N2B Cu2 O5B 85.3(3) . .
N1B Cu2 O5B 178.1(4) . .
O1B Cu2 O5B 93.9(3) . .
C1B O1B Cu2 113.8(6) . .
C3B O3B La1 146.2(7) . 2_667
C5B O4B La2 167.2(8) . .
C7B O5B Cu2 113.3(6) . .
C7B O6B La1 136.9(7) . .
C3B N1B C2B 117.8(8) . .
C3B N1B Cu2 128.4(7) . .
C2B N1B Cu2 112.8(6) . .
C5B N2B C6B 117.4(8) . .
C5B N2B Cu2 128.4(7) . .
C6B N2B Cu2 112.6(6) . .
O2B C1B O1B 122.8(9) . .
O2B C1B C2B 119.0(9) . .
O1B C1B C2B 118.1(9) . .
N1B C2B C1B 108.3(8) . .
N1B C2B H2B1 110.0 . .
C1B C2B H2B1 110.0 . .
N1B C2B H2B2 110.0 . .
C1B C2B H2B2 110.0 . .
H2B1 C2B H2B2 108.4 . .
O3B C3B N1B 124.3(9) . .
O3B C3B C4B 116.0(8) . .
N1B C3B C4B 119.7(8) . .
C5B C4B C3B 123.3(8) . .
C5B C4B H4B1 106.5 . .
C3B C4B H4B1 106.5 . .
C5B C4B H4B2 106.5 . .
C3B C4B H4B2 106.5 . .
H4B1 C4B H4B2 106.5 . .
O4B C5B N2B 121.5(9) . .
O4B C5B C4B 116.2(9) . .
N2B C5B C4B 122.2(9) . .
N2B C6B C7B 110.2(8) . .
N2B C6B H6B1 109.6 . .
C7B C6B H6B1 109.6 . .
N2B C6B H6B2 109.6 . .
C7B C6B H6B2 109.6 . .
H6B1 C6B H6B2 108.1 . .
O6B C7B O5B 124.0(9) . .
O6B C7B C6B 118.4(9) . .
O5B C7B C6B 117.6(9) . .
N1C Cu3 N2C 96.2(4) . .
N1C Cu3 O5C 176.0(4) . .
N2C Cu3 O5C 85.1(3) . .
N1C Cu3 O1C 83.9(3) . .
N2C Cu3 O1C 179.0(4) . .
O5C Cu3 O1C 94.9(3) . .
C1C O1C Cu3 114.8(6) . .
C3C O3C La2 150.3(6) . .
C5C O4C La2 155.1(6) . 2_658
C7C O5C Cu3 115.0(6) . .
C3C N1C C2C 116.6(8) . .
C3C N1C Cu3 128.2(7) . .
C2C N1C Cu3 114.6(6) . .
C5C N2C C6C 117.6(8) . .
C5C N2C Cu3 127.9(7) . .
C6C N2C Cu3 114.0(6) . .
O2C C1C O1C 124.6(9) . .
O2C C1C C2C 118.1(10) . .
O1C C1C C2C 117.3(9) . .
N1C C2C C1C 107.8(9) . .
N1C C2C H2C1 110.2 . .
C1C C2C H2C1 110.2 . .
N1C C2C H2C2 110.2 . .
C1C C2C H2C2 110.2 . .
H2C1 C2C H2C2 108.5 . .
O3C C3C N1C 122.7(9) . .
O3C C3C C4C 116.6(8) . .
N1C C3C C4C 120.6(9) . .
C5C C4C C3C 122.5(8) . .
C5C C4C H4C1 106.7 . .
C3C C4C H4C1 106.7 . .
C5C C4C H4C2 106.7 . .
C3C C4C H4C2 106.7 . .
H4C1 C4C H4C2 106.6 . .
O4C C5C N2C 122.2(9) . .
O4C C5C C4C 116.2(8) . .
N2C C5C C4C 121.5(9) . .
N2C C6C C7C 109.2(9) . .
N2C C6C H6C1 109.8 . .
C7C C6C H6C1 109.8 . .
N2C C6C H6C2 109.8 . .
C7C C6C H6C2 109.8 . .
H6C1 C6C H6C2 108.3 . .
O6C C7C O5C 123.2(10) . .
O6C C7C C6C 120.4(11) . .
O5C C7C C6C 116.4(9) . .
H110 O10W H210 112.2 . .
H111 O11W H211 113.7 . .
H112 O12W H212 107.9 . .
H13A O13A H13B 108.6 . .
H13C O13B H13D 107.8 . .
H14A O14A H14B 106.9 . .
H14A O14A H14D 89.2 . .
H14B O14A H14D 162.2 . .
O15W O14B H14C 76.0 2_667 .
O15W O14B H14D 78.5 2_667 .
H14C O14B H14D 125.0 . .
O14B O15W H15A 80.8 2_667 .
O14B O15W H25B 153.4 2_667 .
H15A O15W H25B 109.8 . .

loop_
_geom_bond_atom_site_label_1
_geom_bond_atom_site_label_2
_geom_bond_distance
_geom_bond_site_symmetry_2
_geom_bond_publ_flag
La1 O3A 2.406(7) . yes
La1 O3B 2.440(7) 2_667 yes
La1 O4A 2.442(7) 2_557 yes
La1 O6B 2.501(7) . yes
La1 O4W 2.541(7) . yes
La1 O1W 2.551(7) . yes
La1 O2W 2.555(8) . yes
La1 O3W 2.559(7) . yes
O1W H11W 0.8392 . ?
O1W H21W 0.8964 . ?
O2W H12W 0.8915 . ?
O2W H22W 0.8269 . ?
O3W H13W 0.8333 . ?
O3W H23W 0.8217 . ?
O4W H14W 0.8798 . ?
O4W H24W 0.8323 . ?
La2 O4B 2.374(8) . yes
La2 O4C 2.433(7) 2_658 yes
La2 O3C 2.456(7) . yes
La2 O8W 2.519(7) . yes
La2 O9W 2.531(7) . yes
La2 O7W 2.540(8) . yes
La2 O5W 2.549(9) . yes
La2 O6W 2.594(7) . yes
O5W H15W 0.9709 . ?
O5W H25W 0.8867 . ?
O6W H16W 0.8840 . ?
O6W H26W 0.9221 . ?
O7W H17W 0.8827 . ?
O7W H27W 0.8611 . ?
O8W H18W 0.8872 . ?
O8W H28W 0.9442 . ?
O9W H19W 0.8841 . ?
O9W H29W 0.8796 . ?
Cu1 N2A 1.902(8) . ?
Cu1 N1A 1.907(8) . ?
Cu1 O2A 1.922(7) . ?
Cu1 O5A 1.948(7) . ?
O1A C1A 1.230(12) . ?
O2A C1A 1.303(12) . ?
O3A C3A 1.265(12) . ?
O4A C5A 1.269(13) . ?
O4A La1 2.442(7) 2_557 ?
O5A C7A 1.277(12) . ?
O6A C7A 1.247(12) . ?
N1A C3A 1.312(13) . ?
N1A C2A 1.446(13) . ?
N2A C5A 1.292(13) . ?
N2A C6A 1.491(12) . ?
C1A C2A 1.515(15) . ?
C2A H2A1 0.9900 . ?
C2A H2A2 0.9900 . ?
C3A C4A 1.513(13) . ?
C4A C5A 1.522(13) . ?
C4A H4A1 0.9900 . ?
C4A H4A2 0.9900 . ?
C6A C7A 1.513(15) . ?
C6A H6A1 0.9900 . ?
C6A H6A2 0.9900 . ?
Cu2 N2B 1.895(8) . ?
Cu2 N1B 1.907(8) . ?
Cu2 O1B 1.950(7) . ?
Cu2 O5B 1.955(7) . ?
O1B C1B 1.276(12) . ?
O2B C1B 1.257(12) . ?
O3B C3B 1.259(12) . ?
O3B La1 2.440(7) 2_667 ?
O4B C5B 1.265(13) . ?
O5B C7B 1.289(12) . ?
O6B C7B 1.249(13) . ?
N1B C3B 1.325(13) . ?
N1B C2B 1.478(12) . ?
N2B C5B 1.300(13) . ?
N2B C6B 1.453(12) . ?
C1B C2B 1.510(14) . ?
C2B H2B1 0.9900 . ?
C2B H2B2 0.9900 . ?
C3B C4B 1.528(13) . ?
C4B C5B 1.501(14) . ?
C4B H4B1 0.9900 . ?
C4B H4B2 0.9900 . ?
C6B C7B 1.494(14) . ?
C6B H6B1 0.9900 . ?
C6B H6B2 0.9900 . ?
Cu3 N1C 1.898(9) . ?
Cu3 N2C 1.905(8) . ?
Cu3 O5C 1.932(8) . ?
Cu3 O1C 1.963(7) . ?
O1C C1C 1.262(13) . ?
O2C C1C 1.254(13) . ?
O3C C3C 1.276(12) . ?
O4C C5C 1.264(12) . ?
O4C La2 2.433(7) 2_658 ?
O5C C7C 1.307(14) . ?
O6C C7C 1.217(14) . ?
N1C C3C 1.325(13) . ?
N1C C2C 1.454(13) . ?
N2C C5C 1.317(13) . ?
N2C C6C 1.459(13) . ?
C1C C2C 1.528(14) . ?
C2C H2C1 0.9900 . ?
C2C H2C2 0.9900 . ?
C3C C4C 1.519(13) . ?
C4C C5C 1.510(14) . ?
C4C H4C1 0.9900 . ?
C4C H4C2 0.9900 . ?
C6C C7C 1.522(15) . ?
C6C H6C1 0.9900 . ?
C6C H6C2 0.9900 . ?
O10W H110 0.8226 . ?
O10W H210 0.8360 . ?
O11W H111 0.8531 . ?
O11W H211 0.8440 . ?
O12W H112 0.8698 . ?
O12W H212 0.8586 . ?
O13A H13A 0.8264 . ?
O13A H13B 0.8221 . ?
O13B H13C 0.8539 . ?
O13B H13D 0.8550 . ?
O14A H14A 0.8605 . ?
O14A H14B 0.8493 . ?
O14A H14D 1.3549 . ?
O14B O15W 1.25(7) 2_667 ?
O14B H14C 0.8248 . ?
O14B H14D 0.8375 . ?
O15W O14B 1.25(7) 2_667 ?
O15W H15A 0.8221 . ?
O15W H25B 0.8603 . ?

loop_
_geom_hbond_atom_site_label_D
_geom_hbond_atom_site_label_H
_geom_hbond_atom_site_label_A
_geom_hbond_distance_DH
_geom_hbond_distance_HA
_geom_hbond_distance_DA
_geom_hbond_angle_DHA
_geom_hbond_site_symmetry_A
_geom_hbond_publ_flag
O1W H11W O6A 0.84 2.25 2.921(10) 137.1 1_655 yes
O2W H12W O2C 0.89 1.94 2.788(10) 158.0 . yes
O2W H22W O1B 0.83 2.07 2.892(11) 176.6 2_567 yes
O3W H13W O10W 0.83 1.95 2.755(11) 161.3 . yes
O4W H14W O5B 0.88 2.20 2.857(10) 131.0 . yes
O5W H15W O1A 0.97 1.91 2.814(12) 154.3 2_567 yes
O5W H25W O12W 0.89 2.13 2.695(17) 120.8 . yes
O6W H26W O2C 0.92 1.85 2.761(10) 170.4 1_655 yes
O7W H17W O13A 0.88 1.93 2.781(17) 162.8 2_668 yes
O7W H17W O13B 0.88 2.27 3.039(18) 146.0 2_668 yes
O7W H27W O15W 0.86 1.72 2.55(2) 163.2 . yes
O8W H18W O10W 0.89 2.09 2.715(11) 126.7 1_556 yes
O8W H28W O6A 0.94 1.87 2.813(10) 172.9 1_656 yes
O9W H19W O6A 0.88 2.10 2.805(10) 135.6 2_557 yes
O9W H29W O11W 0.88 2.15 2.715(10) 121.4 . yes
O9W H29W O6W 0.88 2.54 2.992(10) 112.5 . yes
O10W H110 O5C 0.82 2.19 2.780(11) 128.8 2_557 yes
O11W H111 O1C 0.85 1.91 2.727(10) 160.9 1_655 yes
O11W H211 O2B 0.84 1.94 2.712(11) 151.5 2_667 yes
O12W H112 O6C 0.87 2.33 2.95(2) 127.8 2_558 yes
O12W H212 O6C 0.86 2.05 2.85(2) 156.2 1_565 yes
O13A H13A O5W 0.83 2.47 3.054(19) 129.0 . yes
O13A H13B O5A 0.82 2.08 2.825(17) 150.5 2_567 yes
O13A H13B O2A 0.82 2.26 2.849(17) 128.5 2_567 yes
O13B H13C O8W 0.85 2.26 3.096(18) 165.5 2_668 yes
O13B H13D O5A 0.85 2.17 2.773(16) 127.0 2_567 yes
O14A H14A O1A 0.86 1.91 2.741(13) 162.7 . yes
O14B H14D O12W 0.84 2.32 2.80(6) 116.8 1_554 yes
O15W H15A O3W 0.82 2.16 2.774(18) 131.0 2_667 yes
